data_7122421
loop_
_publ_author_name
'Guo, Jing'
'Liu, Xiaohua'
'He, Changqiang'
'Tan, Fei'
'Dong, Shunxi'
'Feng, Xiaoming'

_publ_section_title
;
 Nickel(ii)-catalyzed enantioselective \a-alkylation of \b-ketoamides with
 phenyliodonium ylide via a radical process.
;
_journal_issue 86
_journal_name_full 'Chemical communications (Cambridge, England)'
_journal_page_first 12254
_journal_page_last 12257
_journal_paper_doi 10.1039/c8cc07140c
_journal_volume 54
_journal_year 2018
_chemical_absolute_configuration ad
_chemical_formula_moiety 'C43 H68 N4 Ni O6, 2(Cl O4)'
_chemical_formula_sum 'C43 H68 Cl2 N4 Ni O14'
_chemical_formula_weight 994.62
_space_group_crystal_system tetragonal
_space_group_IT_number 96
_space_group_name_Hall 'P 4nw 2abw'
_space_group_name_H-M_alt 'P 43 21 2'
_symmetry_space_group_name_Hall 'P 4nw 2abw'
_symmetry_space_group_name_H-M 'P 43 21 2'
_atom_sites_solution_hydrogens geom
_atom_sites_solution_primary dual
_audit_creation_date 2018-01-15
_audit_creation_method
;
Olex2 1.2
(compiled 2017.08.10 svn.r3458 for OlexSys, GUI svn.r5381)
;
_audit_update_record
;
2018-03-22 deposited with the CCDC.
2018-10-05 downloaded from the CCDC.
;
_cell_angle_alpha 90
_cell_angle_beta 90
_cell_angle_gamma 90
_cell_formula_units_Z 4
_cell_length_a 12.9026(2)
_cell_length_b 12.9026(2)
_cell_length_c 29.8458(7)
_cell_measurement_reflns_used 6782
_cell_measurement_temperature 293.2(2)
_cell_measurement_theta_max 60.2230
_cell_measurement_theta_min 4.5290
_cell_volume 4968.64(16)
_computing_cell_refinement 'CrysAlisPro 1.171.38.46 (Rigaku OD, 2015)'
_computing_data_collection 'CrysAlisPro 1.171.38.46 (Rigaku OD, 2015)'
_computing_data_reduction 'CrysAlisPro 1.171.38.46 (Rigaku OD, 2015)'
_computing_molecular_graphics 'Olex2 (Dolomanov et al., 2009)'
_computing_publication_material 'Olex2 (Dolomanov et al., 2009)'
_computing_structure_refinement 'ShelXL (Sheldrick, 2015)'
_computing_structure_solution 'ShelXT (Sheldrick, 2015)'
_diffrn_ambient_environment air
_diffrn_ambient_temperature 293.2(2)
_diffrn_detector 'CCD plate'
_diffrn_detector_area_resol_mean 15.9595
_diffrn_detector_type EosS2
_diffrn_measured_fraction_theta_full 1.000
_diffrn_measured_fraction_theta_max 1.000
_diffrn_measurement_details
;
List of Runs (angles in degrees, time in seconds):

  # Type    Start    End  Width  t~exp~   \w     \q     \k     \f   Frames
#--------------------------------------------------------------------------
  1  \w     20.00 104.00   1.00   12.00    --   36.54  57.00 150.00   84
  2  \w     20.00 104.00   1.00   12.00    --   36.54  57.00-150.00   84
  3  \w     20.00 104.00   1.00   12.00    --   36.54  57.00-120.00   84
  4  \w     23.00  90.00   1.00   12.00    --   36.54-125.00-180.00   67
  5  \w     18.00 106.00   1.00   12.00    --   36.54  38.00-150.00   88
  6  \w     23.00  78.00   1.00   12.00    --   36.54  57.00 -60.00   55
  7  \w    -32.00  92.00   1.00   12.00    --   36.54   0.00  30.00  124
  8  \w     28.00  54.00   1.00   12.00    --   36.54-125.00-120.00   26
  9  \w    120.00 176.00   1.00   42.50    --  108.00  77.00 150.00   56
 10  \w     90.00 116.00   1.00   42.50    --  108.00  61.00-180.00   26
 11  \w     82.00 107.00   1.00   42.50    --  108.00  77.00 150.00   25
 12  \w     92.00 130.00   1.00   42.50    --  108.00  45.00-150.00   38
 13  \w     90.00 121.00   1.00   42.50    --  108.00  61.00-150.00   31
 14  \w    125.00 174.00   1.00   42.50    --  108.00  61.00-150.00   49
 15  \w    139.00 173.00   1.00   42.50    --  108.00  77.00-180.00   34
 16  \w     38.00  63.00   1.00   42.50    --  108.00 -30.00  30.00   25
 17  \w     87.00 113.00   1.00   42.50    --  108.00  30.00-150.00   26
 18  \w     43.00 105.00   1.00   42.50    --  108.00 -94.00  90.00   62
 19  \w     87.00 113.00   1.00   42.50    --  108.00  30.00-120.00   26
 20  \w     94.00 121.00   1.00   42.50    --  108.00  45.00-180.00   27
 21  \w     59.00  87.00   1.00   42.50    --  108.00 -30.00-150.00   28
 22  \w     51.00  82.00   1.00   42.50    --  108.00 -94.00-180.00   31
 23  \w     43.00  98.00   1.00   42.50    --  108.00 -45.00  60.00   55
 24  \w     90.00 116.00   1.00   42.50    --  108.00  61.00 150.00   26
 25  \w     81.00 107.00   1.00   42.50    --  108.00  77.00-180.00   26
;
_diffrn_measurement_device 'four-circle diffractometer'
_diffrn_measurement_device_type 'New Gemini, Dual, Cu at zero, EosS2'
_diffrn_measurement_method '\w scans'
_diffrn_orient_matrix_type 'CrysAlisPro convention (1999,Acta A55,543-557)'
_diffrn_orient_matrix_UB_11 0.0486751000
_diffrn_orient_matrix_UB_12 0.0889068000
_diffrn_orient_matrix_UB_13 0.0272302000
_diffrn_orient_matrix_UB_21 0.0956069000
_diffrn_orient_matrix_UB_22 -0.0680704000
_diffrn_orient_matrix_UB_23 0.0096404000
_diffrn_orient_matrix_UB_31 0.0525209000
_diffrn_orient_matrix_UB_32 0.0413050000
_diffrn_orient_matrix_UB_33 -0.0427777000
_diffrn_radiation_monochromator graphite
_diffrn_radiation_probe x-ray
_diffrn_radiation_type CuK\a
_diffrn_radiation_wavelength 1.54184
_diffrn_reflns_av_R_equivalents 0.0296
_diffrn_reflns_av_unetI/netI 0.0146
_diffrn_reflns_Laue_measured_fraction_full 1.000
_diffrn_reflns_Laue_measured_fraction_max 1.000
_diffrn_reflns_limit_h_max 15
_diffrn_reflns_limit_h_min -11
_diffrn_reflns_limit_k_max 14
_diffrn_reflns_limit_k_min -12
_diffrn_reflns_limit_l_max 35
_diffrn_reflns_limit_l_min -35
_diffrn_reflns_number 26123
_diffrn_reflns_point_group_measured_fraction_full 1.000
_diffrn_reflns_point_group_measured_fraction_max 1.000
_diffrn_reflns_theta_full 67.072
_diffrn_reflns_theta_max 67.072
_diffrn_reflns_theta_min 4.530
_diffrn_source 'fine-focus sealed X-ray tube'
_diffrn_source_type 'Enhance (Cu) X-ray Source'
_exptl_absorpt_coefficient_mu 2.101
_exptl_absorpt_correction_T_max 1.00000
_exptl_absorpt_correction_T_min 0.55987
_exptl_absorpt_correction_type multi-scan
_exptl_absorpt_process_details
;
CrysAlisPro 1.171.38.46 (Rigaku Oxford Diffraction, 2015)
Empirical absorption correction using spherical harmonics,
 implemented in SCALE3 ABSPACK scaling algorithm.
;
_exptl_crystal_colour 'clear green'
_exptl_crystal_colour_lustre clear
_exptl_crystal_colour_primary green
_exptl_crystal_density_diffrn 1.330
_exptl_crystal_description block
_exptl_crystal_F_000 2112
_exptl_crystal_size_max 0.32
_exptl_crystal_size_mid 0.28
_exptl_crystal_size_min 0.24
_refine_diff_density_max 0.442
_refine_diff_density_min -0.234
_refine_diff_density_rms 0.058
_refine_ls_abs_structure_details
;
 Flack x determined using 1067 quotients [(I+)-(I-)]/[(I+)+(I-)]
 (Parsons, Flack and Wagner, Acta Cryst. B69 (2013) 249-259).
;
_refine_ls_abs_structure_Flack -0.010(11)
_refine_ls_extinction_method none
_refine_ls_goodness_of_fit_ref 1.019
_refine_ls_hydrogen_treatment constr
_refine_ls_matrix_type full
_refine_ls_number_parameters 280
_refine_ls_number_reflns 4449
_refine_ls_number_restraints 0
_refine_ls_restrained_S_all 1.019
_refine_ls_R_factor_all 0.0919
_refine_ls_R_factor_gt 0.0745
_refine_ls_shift/su_max 0.003
_refine_ls_shift/su_mean 0.000
_refine_ls_structure_factor_coef Fsqd
_refine_ls_weighting_details 'w=1/[\s^2^(Fo^2^)+(0.1610P)^2^+1.1010P] where P=(Fo^2^+2Fc^2^)/3'
_refine_ls_weighting_scheme calc
_refine_ls_wR_factor_gt 0.2282
_refine_ls_wR_factor_ref 0.2564
_reflns_Friedel_coverage 0.697
_reflns_Friedel_fraction_full 1.000
_reflns_Friedel_fraction_max 1.000
_reflns_number_gt 3240
_reflns_number_total 4449
_reflns_threshold_expression 'I > 2\s(I)'
_cod_data_source_file c8cc07140c2.cif
_cod_data_source_block fxm-gj-1
_cod_depositor_comments 'Adding full bibliography for 7122420--7122421.cif.'
_cod_original_cell_volume 4968.6(2)
_cod_database_code 7122421
_shelx_shelxl_version_number 2014/7
_shelx_space_group_comment
;
The symmetry employed for this shelxl refinement is uniquely defined
by the following loop, which should always be used as a source of
symmetry information in preference to the above space-group names.
They are only intended as comments.
;
_shelx_estimated_absorpt_t_max 0.633
_shelx_estimated_absorpt_t_min 0.553
_reflns_odcompleteness_completeness 99.85
_reflns_odcompleteness_iscentric 1
_reflns_odcompleteness_theta 66.97
_olex2_refinement_description
;
1. Fixed Uiso
 At 1.2 times of:
  All C(H) groups, All C(H,H) groups, All N(H) groups
 At 1.5 times of:
  All C(H,H,H) groups
2. Rigid bond restraints
 C4
 with sigma for 1-2 distances of 0.01 and sigma for 1-3 distances of 0.01
3. Uiso/Uaniso restraints and constraints
C10: within 2A with sigma of 0.02 and sigma for terminal atoms of 0.04
4. Others
 Fixed Sof: H00V(0.5) H00W(0.5)
5.a Ternary CH refined with riding coordinates:
 C008(H008)
5.b Secondary CH2 refined with riding coordinates:
 C00C(H00B,H00C), C00E(H00D,H00E), C00F(H00F,H00G), C00I(H00H,H00I), C00J(H00J,
 H00K), C00K(H00L,H00M), C00L(H00N,H00O), C00M(H00P,H00Q), C00N(H00R,H00S),
 C1AA(H1AA,H1AB), C007(H00T,H00U), C009(H00V,H00W)
5.c Aromatic/amide H refined with riding coordinates:
 N00A(H00A), C3(H3), C4(H4), C5(H5)
5.d Fitted hexagon refined as free rotating group:
 C1(C2,C3,C4,C5,C6)
5.e Idealised Me refined as rotating group:
 C0AA(H0AA,H0AB,H0AC), C10(H10A,H10B,H10C)
;
_olex2_submission_special_instructions 'No special instructions were received'
_oxdiff_exptl_absorpt_empirical_details
;
Empirical correction (ABSPACK) includes:
- Absorption correction using spherical harmonics
- Frame scaling
- Detector area scaling
;
_oxdiff_exptl_absorpt_empirical_full_max 1.771
_oxdiff_exptl_absorpt_empirical_full_min 0.699

loop_
_space_group_symop_operation_xyz
'x, y, z'
'-x, -y, z+1/2'
'-y+1/2, x+1/2, z+3/4'
'y+1/2, -x+1/2, z+1/4'
'-x+1/2, y+1/2, -z+3/4'
'x+1/2, -y+1/2, -z+1/4'
'y, x, -z'
'-y, -x, -z+1/2'

loop_
_atom_site_label
_atom_site_type_symbol
_atom_site_fract_x
_atom_site_fract_y
_atom_site_fract_z
_atom_site_U_iso_or_equiv
_atom_site_adp_type
_atom_site_occupancy
_atom_site_site_symmetry_order
_atom_site_calc_flag
_atom_site_refinement_flags_posn
_atom_site_refinement_flags_adp
_atom_site_refinement_flags_occupancy
Ni01 Ni 0.49887(6) 0.50113(6) 0.2500 0.0816(5) Uani 1 2 d S T P
O003 O 0.6528(3) 0.5082(3) 0.24628(13) 0.0870(10) Uani 1 1 d . . .
O004 O 0.5068(3) 0.5146(4) 0.31807(15) 0.0983(12) Uani 1 1 d . . .
O006 O 0.4926(4) 0.6634(3) 0.24270(19) 0.1145(16) Uani 1 1 d . . .
N00A N 0.5771(6) 0.4944(8) 0.3847(2) 0.144(3) Uani 1 1 d . . .
H00A H 0.6338 0.4900 0.3997 0.173 Uiso 1 1 calc R . .
N005 N 0.7138(4) 0.4708(5) 0.28093(19) 0.0962(15) Uani 1 1 d . . .
C0AA C 0.4120(17) 0.2034(18) 0.3746(7) 0.248(9) Uani 1 1 d . . .
H0AA H 0.4549 0.1541 0.3592 0.373 Uiso 1 1 calc GR . .
H0AB H 0.3482 0.2122 0.3585 0.373 Uiso 1 1 calc GR . .
H0AC H 0.3974 0.1787 0.4043 0.373 Uiso 1 1 calc GR . .
C00B C 0.5844(6) 0.5114(7) 0.3415(2) 0.105(2) Uani 1 1 d . . .
C00C C 0.8253(6) 0.4907(8) 0.2680(4) 0.128(3) Uani 1 1 d . . .
H00B H 0.8407 0.4547 0.2402 0.154 Uiso 1 1 calc R . .
H00C H 0.8707 0.4636 0.2911 0.154 Uiso 1 1 calc R . .
C00E C 0.7097(7) 0.6450(8) 0.3174(3) 0.127(3) Uani 1 1 d . . .
H00D H 0.6977 0.6812 0.3454 0.152 Uiso 1 1 calc R . .
H00E H 0.6610 0.6714 0.2954 0.152 Uiso 1 1 calc R . .
C00F C 0.8455(7) 0.6073(8) 0.2619(4) 0.141(3) Uani 1 1 d . . .
H00F H 0.9178 0.6178 0.2542 0.170 Uiso 1 1 calc R . .
H00G H 0.8038 0.6329 0.2372 0.170 Uiso 1 1 calc R . .
C00I C 0.4642(14) 0.2994(13) 0.3772(5) 0.187(6) Uani 1 1 d . . .
H00H H 0.4712 0.3241 0.3467 0.224 Uiso 1 1 calc R . .
H00I H 0.5337 0.2841 0.3877 0.224 Uiso 1 1 calc R . .
C00J C 0.8219(8) 0.6656(10) 0.3012(5) 0.155(4) Uani 1 1 d . . .
H00J H 0.8303 0.7389 0.2949 0.186 Uiso 1 1 calc R . .
H00K H 0.8702 0.6472 0.3248 0.186 Uiso 1 1 calc R . .
C00K C 0.5408(10) 0.7202(8) 0.2073(4) 0.156(4) Uani 1 1 d . . .
H00L H 0.6149 0.7240 0.2126 0.187 Uiso 1 1 calc R . .
H00M H 0.5298 0.6843 0.1791 0.187 Uiso 1 1 calc R . .
C00L C 0.4179(10) 0.8232(9) 0.2408(5) 0.173(5) Uani 1 1 d . . .
H00N H 0.4216 0.8892 0.2563 0.207 Uiso 1 1 calc R . .
H00O H 0.3493 0.8150 0.2280 0.207 Uiso 1 1 calc R . .
C00M C 0.4424(9) 0.7397(7) 0.2701(4) 0.139(3) Uani 1 1 d . . .
H00P H 0.3799 0.7115 0.2835 0.167 Uiso 1 1 calc R . .
H00Q H 0.4882 0.7627 0.2939 0.167 Uiso 1 1 calc R . .
C00N C 0.5022(14) 0.8148(12) 0.2046(6) 0.211(7) Uani 1 1 d . . .
H00R H 0.4726 0.8267 0.1752 0.253 Uiso 1 1 calc R . .
H00S H 0.5560 0.8659 0.2098 0.253 Uiso 1 1 calc R . .
C1AA C 0.516(3) 0.661(3) 0.4421(8) 0.33(2) Uani 1 1 d . . .
H1AA H 0.5051 0.6871 0.4722 0.396 Uiso 1 1 calc R . .
H1AB H 0.5880 0.6432 0.4383 0.396 Uiso 1 1 calc R . .
C1 C 0.4834(6) 0.4829(9) 0.4083(3) 0.168(5) Uani 1 1 d . . .
C2 C 0.4259(9) 0.3921(8) 0.4051(3) 0.185(6) Uani 1 1 d G . .
C3 C 0.3308(10) 0.3843(10) 0.4267(5) 0.259(10) Uani 1 1 d G . .
H3 H 0.2923 0.3236 0.4245 0.310 Uiso 1 1 calc R . .
C4 C 0.2932(10) 0.4673(12) 0.4516(6) 0.46(3) Uani 1 1 d G U .
H4 H 0.2296 0.4621 0.4660 0.549 Uiso 1 1 calc R . .
C5 C 0.3508(13) 0.5580(10) 0.4549(6) 0.42(3) Uani 1 1 d G . .
H5 H 0.3257 0.6135 0.4715 0.506 Uiso 1 1 calc R . .
C6 C 0.4459(11) 0.5658(9) 0.4332(4) 0.242(10) Uani 1 1 d G . .
C007 C 0.6983(5) 0.3597(6) 0.2901(2) 0.0995(19) Uani 1 1 d . . .
H00T H 0.6289 0.3501 0.3018 0.119 Uiso 1 1 calc R . .
H00U H 0.7466 0.3389 0.3134 0.119 Uiso 1 1 calc R . .
C008 C 0.6919(6) 0.5317(7) 0.3240(2) 0.110(2) Uani 1 1 d . . .
H008 H 0.7411 0.5078 0.3467 0.132 Uiso 1 1 calc R . .
C009 C 0.7125(4) 0.2875(4) 0.2500 0.105(3) Uani 1 2 d S T P
H00V H 0.7832 0.2950 0.2394 0.126 Uiso 0.5 1 calc R . .
H00W H 0.7050 0.2168 0.2606 0.126 Uiso 0.5 1 calc R . .
C10 C 0.484(3) 0.735(2) 0.4100(9) 0.302(16) Uani 1 1 d . U .
H10A H 0.5042 0.8029 0.4199 0.453 Uiso 1 1 calc GR . .
H10B H 0.4106 0.7321 0.4063 0.453 Uiso 1 1 calc GR . .
H10C H 0.5174 0.7201 0.3818 0.453 Uiso 1 1 calc GR . .
Cl02 Cl 0.8482(3) 0.4791(2) 0.43250(10) 0.1474(10) Uani 1 1 d . . .
O0AA O 0.795(2) 0.4093(12) 0.4182(10) 0.389(18) Uani 1 1 d . . .
O1 O 0.8083(13) 0.5755(9) 0.4245(4) 0.259(7) Uani 1 1 d . . .
O2 O 0.8952(16) 0.462(2) 0.3980(7) 0.303(10) Uani 1 1 d . . .
O4 O 0.9152(19) 0.4759(11) 0.4628(7) 0.387(16) Uani 1 1 d . . .

loop_
_atom_site_aniso_label
_atom_site_aniso_U_11
_atom_site_aniso_U_22
_atom_site_aniso_U_33
_atom_site_aniso_U_23
_atom_site_aniso_U_13
_atom_site_aniso_U_12
Ni01 0.0809(6) 0.0809(6) 0.0831(8) 0.0056(4) 0.0056(4) 0.0122(6)
O003 0.078(2) 0.091(2) 0.093(2) 0.007(2) 0.0142(18) 0.0125(18)
O004 0.090(3) 0.126(3) 0.079(2) -0.001(2) 0.014(2) 0.014(2)
O006 0.123(4) 0.077(2) 0.143(4) 0.004(2) 0.032(4) 0.023(2)
N00A 0.140(6) 0.205(9) 0.086(4) -0.003(4) 0.004(4) 0.033(5)
N005 0.076(3) 0.114(4) 0.098(3) 0.004(3) 0.004(2) 0.011(3)
C0AA 0.28(2) 0.216(18) 0.245(19) 0.080(15) 0.077(16) 0.001(16)
C00B 0.104(5) 0.128(6) 0.082(4) -0.006(4) 0.002(3) 0.013(4)
C00C 0.079(4) 0.144(7) 0.162(7) 0.006(6) 0.024(4) 0.005(4)
C00E 0.116(6) 0.134(7) 0.131(6) -0.032(5) 0.010(5) -0.011(5)
C00F 0.093(5) 0.133(7) 0.199(10) 0.007(7) 0.024(6) -0.010(5)
C00I 0.193(13) 0.181(12) 0.186(12) 0.042(10) 0.027(10) 0.061(11)
C00J 0.104(6) 0.150(8) 0.212(11) -0.026(8) -0.018(7) -0.018(6)
C00K 0.169(9) 0.099(6) 0.200(11) 0.029(6) 0.052(8) 0.020(6)
C00L 0.159(9) 0.128(8) 0.231(13) -0.022(8) -0.046(10) 0.047(7)
C00M 0.136(7) 0.106(6) 0.176(9) -0.028(6) 0.013(6) 0.020(5)
C00N 0.228(18) 0.169(13) 0.234(15) 0.066(11) 0.042(13) 0.062(11)
C1AA 0.35(4) 0.48(6) 0.158(15) -0.04(2) 0.07(2) 0.07(4)
C1 0.190(11) 0.222(13) 0.091(5) 0.019(6) 0.051(6) 0.023(9)
C2 0.188(12) 0.212(14) 0.154(10) 0.073(10) 0.075(9) 0.039(10)
C3 0.29(2) 0.216(17) 0.270(18) 0.058(14) 0.163(18) 0.004(15)
C4 0.56(6) 0.31(3) 0.50(5) 0.03(3) 0.43(5) -0.02(4)
C5 0.54(6) 0.38(4) 0.34(3) -0.05(3) 0.34(4) 0.00(4)
C6 0.24(2) 0.31(3) 0.177(15) -0.046(16) 0.106(15) -0.010(18)
C007 0.081(4) 0.115(5) 0.102(4) 0.025(4) 0.004(3) 0.018(3)
C008 0.090(4) 0.144(7) 0.097(4) -0.013(4) -0.005(3) 0.006(4)
C009 0.096(4) 0.096(4) 0.123(7) 0.009(4) 0.009(4) 0.034(5)
C10 0.36(4) 0.32(3) 0.22(2) -0.09(2) 0.13(3) -0.09(3)
Cl02 0.179(2) 0.1333(19) 0.1294(17) -0.0239(14) -0.0499(17) -0.0034(18)
O0AA 0.44(3) 0.181(10) 0.54(4) 0.101(16) -0.32(3) -0.137(15)
O1 0.398(19) 0.192(10) 0.188(7) -0.073(7) -0.103(10) 0.118(11)
O2 0.281(19) 0.37(3) 0.262(15) 0.073(17) 0.028(15) 0.113(19)
O4 0.54(3) 0.207(10) 0.41(2) -0.058(13) -0.35(3) 0.066(14)

loop_
_atom_type_symbol
_atom_type_description
_atom_type_scat_dispersion_real
_atom_type_scat_dispersion_imag
_atom_type_scat_source
C C 0.0181 0.0091 'International Tables Vol C Tables 4.2.6.8 and 6.1.1.4'
H H 0.0000 0.0000 'International Tables Vol C Tables 4.2.6.8 and 6.1.1.4'
Cl Cl 0.3639 0.7018 'International Tables Vol C Tables 4.2.6.8 and 6.1.1.4'
N N 0.0311 0.0180 'International Tables Vol C Tables 4.2.6.8 and 6.1.1.4'
Ni Ni -3.0029 0.5091 'International Tables Vol C Tables 4.2.6.8 and 6.1.1.4'
O O 0.0492 0.0322 'International Tables Vol C Tables 4.2.6.8 and 6.1.1.4'

loop_
_geom_angle_atom_site_label_1
_geom_angle_atom_site_label_2
_geom_angle_atom_site_label_3
_geom_angle
_geom_angle_site_symmetry_1
_geom_angle_site_symmetry_3
O003 Ni01 O003 95.4(2) . 8_665
O003 Ni01 O004 91.81(18) 8_665 .
O003 Ni01 O004 90.11(16) . .
O003 Ni01 O004 90.11(16) 8_665 8_665
O003 Ni01 O004 91.81(18) . 8_665
O003 Ni01 O006 89.27(17) . .
O003 Ni01 O006 174.4(2) 8_665 .
O003 Ni01 O006 89.26(17) 8_665 8_665
O003 Ni01 O006 174.4(2) . 8_665
O004 Ni01 O004 177.1(2) 8_665 .
O004 Ni01 O006 86.8(2) . 8_665
O004 Ni01 O006 86.8(2) 8_665 .
O004 Ni01 O006 91.2(2) 8_665 8_665
O004 Ni01 O006 91.2(2) . .
O006 Ni01 O006 86.2(3) . 8_665
N005 O003 Ni01 120.6(3) . .
C00B O004 Ni01 127.4(4) . .
C00K O006 Ni01 124.7(5) . .
C00K O006 C00M 105.6(7) . .
C00M O006 Ni01 129.8(6) . .
C00B N00A C1 124.9(8) . .
O003 N005 C00C 106.9(6) . .
O003 N005 C007 113.6(5) . .
O003 N005 C008 110.0(5) . .
C00C N005 C008 107.6(6) . .
C007 N005 C00C 109.9(6) . .
C007 N005 C008 108.6(6) . .
O004 C00B N00A 120.6(7) . .
O004 C00B C008 123.4(6) . .
N00A C00B C008 115.9(7) . .
N005 C00C C00F 110.9(7) . .
C008 C00E C00J 110.7(8) . .
C00J C00F C00C 112.5(10) . .
C0AA C00I C2 124.0(15) . .
C00F C00J C00E 111.4(8) . .
C00N C00K O006 110.6(10) . .
C00M C00L C00N 102.8(9) . .
C00L C00M O006 105.6(9) . .
C00K C00N C00L 106.9(12) . .
C10 C1AA C6 105(3) . .
C2 C1 N00A 120.8(8) . .
C2 C1 C6 120.0 . .
C6 C1 N00A 119.1(8) . .
C1 C2 C00I 121.4(10) . .
C3 C2 C00I 118.5(10) . .
C3 C2 C1 120.0 . .
C2 C3 C4 120.0 . .
C5 C4 C3 120.0 . .
C4 C5 C6 120.0 . .
C1 C6 C1AA 120.0(14) . .
C5 C6 C1AA 119.5(13) . .
C5 C6 C1 120.0 . .
N005 C007 C009 115.6(5) . .
C00B C008 N005 111.8(6) . .
C00E C008 N005 111.3(7) . .
C00E C008 C00B 111.0(7) . .
C007 C009 C007 117.9(7) 8_665 .
O0AA Cl02 O1 113.8(11) . .
O0AA Cl02 O2 81.3(17) . .
O0AA Cl02 O4 128.4(12) . .
O2 Cl02 O1 101.8(11) . .
O2 Cl02 O4 105.0(17) . .
O4 Cl02 O1 114.6(9) . .
Cl02 O0AA O2 49.5(10) . .
Cl02 O2 O0AA 49.2(11) . .

loop_
_geom_bond_atom_site_label_1
_geom_bond_atom_site_label_2
_geom_bond_distance
_geom_bond_site_symmetry_2
Ni01 O003 1.991(4) .
Ni01 O003 1.991(4) 8_665
Ni01 O004 2.042(5) .
Ni01 O004 2.042(5) 8_665
Ni01 O006 2.107(4) 8_665
Ni01 O006 2.107(4) .
O003 N005 1.386(7) .
O004 C00B 1.222(8) .
O006 C00K 1.429(12) .
O006 C00M 1.434(10) .
N00A C00B 1.312(10) .
N00A C1 1.407(10) .
N005 C00C 1.511(9) .
N005 C007 1.473(10) .
N005 C008 1.532(9) .
C0AA C00I 1.41(2) .
C00B C008 1.505(11) .
C00C C00F 1.539(13) .
C00E C00J 1.550(14) .
C00E C008 1.492(13) .
C00F C00J 1.425(15) .
C00I C2 1.539(17) .
C00K C00N 1.322(16) .
C00L C00M 1.423(16) .
C00L C00N 1.536(19) .
C1AA C6 1.54(4) .
C1AA C10 1.41(4) .
C1 C2 1.3900 .
C1 C6 1.3900 .
C2 C3 1.3900 .
C3 C4 1.3900 .
C4 C5 1.3900 .
C5 C6 1.3900 .
C007 C009 1.528(8) .
C009 C007 1.528(9) 8_665
Cl02 O0AA 1.210(12) .
Cl02 O1 1.366(11) .
Cl02 O2 1.214(19) .
Cl02 O4 1.251(11) .
O0AA O2 1.58(3) .
